data_2234173
loop_
_publ_author_name
'Zhu, Run-Qiang'

_publ_section_title
;
 Ammonium imidazolium dichromate
;
_journal_coeditor_code FJ2526
_journal_issue 4
_journal_name_full 'Acta Crystallographica Section E'
_journal_page_first m389
_journal_paper_doi 10.1107/S1600536812009506
_journal_volume 68
_journal_year 2012
_chemical_formula_iupac '(C3 H5 N2) (N H4) [Cr2 O7]'
_chemical_formula_moiety 'C3 H5 N2 +, H4 N +, Cr2 O7 2-'
_chemical_formula_sum 'C3 H9 Cr2 N3 O7'
_chemical_formula_weight 303.13
_chemical_name_systematic
;
Ammonium imidazolium dichromate
;
_space_group_IT_number 14
_symmetry_cell_setting monoclinic
_symmetry_space_group_name_Hall '-P 2ybc'
_symmetry_space_group_name_H-M 'P 1 21/c 1'
_atom_sites_solution_hydrogens geom
_atom_sites_solution_primary direct
_atom_sites_solution_secondary difmap
_audit_creation_method SHELXL-97
_cell_angle_alpha 90.00
_cell_angle_beta 91.90(3)
_cell_angle_gamma 90.00
_cell_formula_units_Z 4
_cell_length_a 5.6260(11)
_cell_length_b 8.2749(17)
_cell_length_c 21.593(4)
_cell_measurement_reflns_used 2297
_cell_measurement_temperature 293(2)
_cell_measurement_theta_max 27.480
_cell_measurement_theta_min 3.10
_cell_volume 1004.7(3)
_computing_cell_refinement 'CrystalClear (Rigaku,2005)'
_computing_data_collection 'CrystalClear (Rigaku,2005)'
_computing_data_reduction 'CrystalClear (Rigaku,2005)'
_computing_molecular_graphics 'DIAMOND (Brandenburg & Putz, 2005)'
_computing_publication_material 'SHELXL97 (Sheldrick, 2008)'
_computing_structure_refinement 'SHELXL97 (Sheldrick, 2008)'
_computing_structure_solution 'SHELXS97 (Sheldrick, 2008)'
_diffrn_ambient_temperature 293(2)
_diffrn_measured_fraction_theta_full 0.999
_diffrn_measured_fraction_theta_max 0.999
_diffrn_measurement_device_type 'Rigaku SCXmini'
_diffrn_measurement_method 'CCD Profile fitting'
_diffrn_radiation_monochromator graphite
_diffrn_radiation_source 'fine-focus sealed tube'
_diffrn_radiation_type MoK\a
_diffrn_radiation_wavelength 0.71073
_diffrn_reflns_av_R_equivalents 0.0468
_diffrn_reflns_av_sigmaI/netI 0.0364
_diffrn_reflns_limit_h_max 7
_diffrn_reflns_limit_h_min -7
_diffrn_reflns_limit_k_max 10
_diffrn_reflns_limit_k_min -10
_diffrn_reflns_limit_l_max 27
_diffrn_reflns_limit_l_min -28
_diffrn_reflns_number 10091
_diffrn_reflns_theta_full 27.48
_diffrn_reflns_theta_max 27.48
_diffrn_reflns_theta_min 3.10
_exptl_absorpt_coefficient_mu 2.184
_exptl_absorpt_correction_T_max 0.618
_exptl_absorpt_correction_T_min 0.502
_exptl_absorpt_correction_type multi-scan
_exptl_absorpt_process_details '(CrystalClear; Rigaku, 2005)'
_exptl_crystal_colour red
_exptl_crystal_density_diffrn 2.004
_exptl_crystal_density_method 'not measured'
_exptl_crystal_description plane
_exptl_crystal_F_000 608
_exptl_crystal_size_max 0.3200
_exptl_crystal_size_mid 0.2700
_exptl_crystal_size_min 0.2200
_refine_diff_density_max 0.335
_refine_diff_density_min -0.516
_refine_ls_extinction_coef 0
_refine_ls_extinction_method none
_refine_ls_goodness_of_fit_ref 1.086
_refine_ls_hydrogen_treatment mixed
_refine_ls_matrix_type full
_refine_ls_number_parameters 152
_refine_ls_number_reflns 2297
_refine_ls_number_restraints 0
_refine_ls_restrained_S_all 1.086
_refine_ls_R_factor_all 0.0471
_refine_ls_R_factor_gt 0.0365
_refine_ls_shift/su_max 0.000
_refine_ls_shift/su_mean 0.000
_refine_ls_structure_factor_coef Fsqd
_refine_ls_weighting_details 'calc w=1/[\s^2^(Fo^2^)+(0.0321P)^2^+0.9440P] where P=(Fo^2^+2Fc^2^)/3'
_refine_ls_weighting_scheme calc
_refine_ls_wR_factor_gt 0.0804
_refine_ls_wR_factor_ref 0.0848
_reflns_number_gt 1907
_reflns_number_total 2297
_reflns_threshold_expression I>2sigma(I)
_cod_data_source_file fj2526.cif
_cod_data_source_block I
_cod_original_sg_symbol_H-M 'P 21/c'
_cod_database_code 2234173
_cod_database_fobs_code 2234173

loop_
_symmetry_equiv_pos_as_xyz
'x, y, z'
'-x, y+1/2, -z+1/2'
'-x, -y, -z'
'x, -y-1/2, z-1/2'

loop_
_atom_site_type_symbol
_atom_site_label
_atom_site_fract_x
_atom_site_fract_y
_atom_site_fract_z
_atom_site_U_iso_or_equiv
_atom_site_adp_type
_atom_site_calc_flag
_atom_site_refinement_flags
_atom_site_occupancy
_atom_site_symmetry_multiplicity
C C1 0.3469(6) 0.7554(4) 0.06526(17) 0.0396(8) Uani d . 1 1
H H1A 0.2345 0.7447 0.0956 0.048 Uiso calc R 1 1
C C2 0.6599(6) 0.8268(4) 0.01522(17) 0.0390(8) Uani d . 1 1
H H2A 0.8034 0.8757 0.0060 0.047 Uiso calc R 1 1
C C3 0.5350(7) 0.7289(5) -0.02122(18) 0.0473(9) Uani d . 1 1
H H3A 0.5725 0.6965 -0.0610 0.057 Uiso calc R 1 1
N N1 0.5234(6) 0.7387(4) 0.24161(17) 0.0325(6) Uani d . 1 1
N N2 0.5405(5) 0.8437(4) 0.06922(14) 0.0437(7) Uani d . 1 1
H H2B 0.5851 0.9023 0.1004 0.052 Uiso calc R 1 1
N N3 0.3399(5) 0.6843(3) 0.01056(15) 0.0449(8) Uani d . 1 1
H H3B 0.2299 0.6200 -0.0030 0.054 Uiso calc R 1 1
O O1 0.0282(4) 0.9810(3) 0.42701(10) 0.0378(5) Uani d . 1 1
O O2 -0.0350(5) 1.1228(3) 0.31828(11) 0.0422(6) Uani d . 1 1
O O3 0.3641(4) 0.9650(3) 0.34399(12) 0.0429(6) Uani d . 1 1
O O4 -0.0528(4) 0.7910(2) 0.32273(11) 0.0375(5) Uani d . 1 1
O O5 -0.0001(5) 0.5720(3) 0.41884(11) 0.0458(6) Uani d . 1 1
O O6 -0.2197(4) 0.4834(3) 0.31508(12) 0.0425(6) Uani d . 1 1
O O7 0.2496(4) 0.5232(3) 0.32071(11) 0.0415(6) Uani d . 1 1
Cr Cr1 0.08035(8) 0.97044(5) 0.35383(2) 0.02452(14) Uani d . 1 1
Cr Cr2 -0.00312(8) 0.58625(5) 0.34477(2) 0.02334(14) Uani d . 1 1
H H1B 0.439(8) 0.692(6) 0.264(2) 0.066(16) Uiso d . 1 1
H H1C 0.644(9) 0.783(6) 0.256(2) 0.081(18) Uiso d . 1 1
H H1D 0.556(8) 0.677(6) 0.221(2) 0.051(15) Uiso d . 1 1
H H1E 0.439(8) 0.796(6) 0.226(2) 0.059(15) Uiso d . 1 1

loop_
_atom_site_aniso_label
_atom_site_aniso_U_11
_atom_site_aniso_U_22
_atom_site_aniso_U_33
_atom_site_aniso_U_12
_atom_site_aniso_U_13
_atom_site_aniso_U_23
C1 0.0366(18) 0.0382(19) 0.044(2) -0.0071(15) 0.0056(15) 0.0040(16)
C2 0.0287(16) 0.0377(18) 0.051(2) -0.0066(14) 0.0055(15) 0.0081(16)
C3 0.051(2) 0.051(2) 0.040(2) 0.0087(18) 0.0061(17) -0.0013(18)
N1 0.0337(17) 0.0280(16) 0.0357(17) 0.0060(14) -0.0008(14) 0.0038(14)
N2 0.0505(18) 0.0362(16) 0.0438(18) -0.0065(14) -0.0080(14) -0.0024(13)
N3 0.0370(16) 0.0365(16) 0.060(2) -0.0108(13) -0.0108(14) -0.0028(15)
O1 0.0463(13) 0.0415(13) 0.0256(11) 0.0090(11) 0.0029(10) -0.0019(10)
O2 0.0659(16) 0.0254(11) 0.0352(13) 0.0112(11) 0.0000(11) 0.0048(10)
O3 0.0323(12) 0.0482(14) 0.0485(15) -0.0032(11) 0.0072(11) -0.0030(12)
O4 0.0465(13) 0.0199(10) 0.0452(14) -0.0002(9) -0.0130(11) 0.0003(9)
O5 0.0538(15) 0.0505(15) 0.0334(13) 0.0077(12) 0.0042(11) 0.0057(11)
O6 0.0324(12) 0.0254(11) 0.0686(17) -0.0075(9) -0.0132(11) 0.0037(11)
O7 0.0290(12) 0.0459(14) 0.0501(15) 0.0066(10) 0.0109(11) 0.0050(11)
Cr1 0.0307(3) 0.0190(2) 0.0239(3) 0.00146(18) 0.00126(19) -0.00066(18)
Cr2 0.0199(2) 0.0209(2) 0.0292(3) 0.00099(17) 0.00006(18) 0.00220(18)

loop_
_atom_type_symbol
_atom_type_description
_atom_type_scat_dispersion_real
_atom_type_scat_dispersion_imag
_atom_type_scat_source
C C 0.0033 0.0016 'International Tables Vol C Tables 4.2.6.8 and 6.1.1.4'
H H 0.0000 0.0000 'International Tables Vol C Tables 4.2.6.8 and 6.1.1.4'
N N 0.0061 0.0033 'International Tables Vol C Tables 4.2.6.8 and 6.1.1.4'
O O 0.0106 0.0060 'International Tables Vol C Tables 4.2.6.8 and 6.1.1.4'
Cr Cr 0.3209 0.6236 'International Tables Vol C Tables 4.2.6.8 and 6.1.1.4'

loop_
_geom_angle_atom_site_label_1
_geom_angle_atom_site_label_2
_geom_angle_atom_site_label_3
_geom_angle
N2 C1 N3 107.8(3)
N2 C1 H1A 126.1
N3 C1 H1A 126.1
C3 C2 N2 107.7(3)
C3 C2 H2A 126.1
N2 C2 H2A 126.1
C2 C3 N3 106.8(3)
C2 C3 H3A 126.6
N3 C3 H3A 126.6
H1B N1 H1C 119(5)
H1B N1 H1D 102(5)
H1C N1 H1D 110(5)
H1B N1 H1E 102(4)
H1C N1 H1E 113(5)
H1D N1 H1E 110(5)
C1 N2 C2 108.5(3)
C1 N2 H2B 125.8
C2 N2 H2B 125.8
C1 N3 C3 109.2(3)
C1 N3 H3B 125.4
C3 N3 H3B 125.4
Cr2 O4 Cr1 129.15(13)
O2 Cr1 O3 110.17(13)
O2 Cr1 O1 109.98(12)
O3 Cr1 O1 109.94(13)
O2 Cr1 O4 108.44(11)
O3 Cr1 O4 109.34(12)
O1 Cr1 O4 108.94(12)
O6 Cr2 O5 110.06(14)
O6 Cr2 O7 111.42(13)
O5 Cr2 O7 108.47(13)
O6 Cr2 O4 106.74(11)
O5 Cr2 O4 109.46(12)
O7 Cr2 O4 110.69(12)

loop_
_geom_bond_atom_site_label_1
_geom_bond_atom_site_label_2
_geom_bond_distance
C1 N2 1.312(4)
C1 N3 1.319(5)
C1 H1A 0.9300
C2 C3 1.316(5)
C2 N2 1.372(5)
C2 H2A 0.9300
C3 N3 1.364(5)
C3 H3A 0.9300
N1 H1B 0.79(5)
N1 H1C 0.83(5)
N1 H1D 0.71(5)
N1 H1E 0.74(5)
N2 H2B 0.8600
N3 H3B 0.8600
O1 Cr1 1.619(2)
O2 Cr1 1.602(2)
O3 Cr1 1.618(2)
O4 Cr2 1.779(2)
O4 Cr1 1.784(2)
O5 Cr2 1.603(2)
O6 Cr2 1.602(2)
O7 Cr2 1.616(2)

loop_
_geom_hbond_atom_site_label_D
_geom_hbond_atom_site_label_H
_geom_hbond_atom_site_label_A
_geom_hbond_site_symmetry_A
_geom_hbond_distance_DH
_geom_hbond_distance_HA
_geom_hbond_distance_DA
_geom_hbond_angle_DHA
N2 H2B O7 2_655 0.86 2.16 3.011(4) 170
N3 H3B O1 4_575 0.86 2.04 2.827(4) 152
N1 H1B O7 . 0.79(5) 2.16(5) 2.940(4) 169(5)
N1 H1C O4 1_655 0.83(5) 2.19(5) 2.943(4) 151(5)
N1 H1D O3 2_645 0.71(5) 2.29(5) 3.004(5) 176(5)
N1 H1E O6 2 0.74(5) 2.15(5) 2.895(4) 174(5)

loop_
_cod_related_entry_id
_cod_related_entry_database
_cod_related_entry_code
1 ChemSpider 30657590
